data_4087444
loop_
_publ_author_name
'Yang, Xiang-Yuan'
'Tay, Wee Shan'
'Li, Yongxin'
'Pullarkat, Sumod A.'
'Leung, Pak-Hing'

_publ_section_title
;
 Versatile Syntheses of Optically Pure PCE Pincer Ligands: Facile
 Modifications of the Pendant Arms and Ligand Backbones
;
_journal_issue 8
_journal_name_full Organometallics
_journal_page_first 1582
_journal_paper_doi 10.1021/acs.organomet.5b00132
_journal_volume 34
_journal_year 2015
_chemical_absolute_configuration ad
_chemical_formula_sum 'C43 H41 Cl3 O8 P2 Pd'
_chemical_formula_weight 960.45
_space_group_IT_number 19
_space_group_name_Hall 'P 2ac 2ab'
_space_group_name_H-M_alt 'P 21 21 21'
_symmetry_cell_setting orthorhombic
_symmetry_space_group_name_H-M 'P 21 21 21'
_atom_sites_solution_hydrogens geom
_atom_sites_solution_primary direct
_atom_sites_solution_secondary difmap
_audit_creation_method SHELXL-97
_cell_angle_alpha 90.00
_cell_angle_beta 90.00
_cell_angle_gamma 90.00
_cell_formula_units_Z 4
_cell_length_a 10.4536(4)
_cell_length_b 17.2754(6)
_cell_length_c 24.4730(9)
_cell_measurement_reflns_used 9946
_cell_measurement_temperature 173(2)
_cell_measurement_theta_max 31.75
_cell_measurement_theta_min 2.28
_cell_volume 4419.6(3)
_computing_cell_refinement 'Bruker SAINT'
_computing_data_collection 'Bruker APEX2'
_computing_data_reduction 'Bruker SAINT'
_computing_molecular_graphics 'Bruker SHELXTL'
_computing_publication_material 'Bruker SHELXTL'
_computing_structure_refinement 'SHELXL-97 (Sheldrick, 2008)'
_computing_structure_solution 'SHELXS-97 (Sheldrick, 2008)'
_diffrn_ambient_temperature 173(2)
_diffrn_measured_fraction_theta_full 0.998
_diffrn_measured_fraction_theta_max 0.998
_diffrn_measurement_device_type 'Bruker APEX-II CCD'
_diffrn_measurement_method '\f and \w scans'
_diffrn_radiation_monochromator graphite
_diffrn_radiation_source 'fine-focus sealed tube'
_diffrn_radiation_type MoK\a
_diffrn_radiation_wavelength 0.71073
_diffrn_reflns_av_R_equivalents 0.0479
_diffrn_reflns_av_sigmaI/netI 0.0659
_diffrn_reflns_limit_h_max 11
_diffrn_reflns_limit_h_min -17
_diffrn_reflns_limit_k_max 29
_diffrn_reflns_limit_k_min -24
_diffrn_reflns_limit_l_max 41
_diffrn_reflns_limit_l_min -41
_diffrn_reflns_number 63361
_diffrn_reflns_theta_full 37.57
_diffrn_reflns_theta_max 37.57
_diffrn_reflns_theta_min 1.44
_exptl_absorpt_coefficient_mu 0.724
_exptl_absorpt_correction_T_max 0.8015
_exptl_absorpt_correction_T_min 0.7607
_exptl_absorpt_correction_type multi-scan
_exptl_absorpt_process_details sadabs
_exptl_crystal_colour colourless
_exptl_crystal_density_diffrn 1.443
_exptl_crystal_density_method 'not measured'
_exptl_crystal_description block
_exptl_crystal_F_000 1960
_exptl_crystal_size_max 0.40
_exptl_crystal_size_mid 0.40
_exptl_crystal_size_min 0.32
_refine_diff_density_max 0.617
_refine_diff_density_min -0.634
_refine_diff_density_rms 0.101
_refine_ls_abs_structure_details 'Flack H D (1983), Acta Cryst. A39, 876-881'
_refine_ls_abs_structure_Flack -0.024(12)
_refine_ls_extinction_method none
_refine_ls_goodness_of_fit_ref 1.013
_refine_ls_hydrogen_treatment constr
_refine_ls_matrix_type full
_refine_ls_number_parameters 547
_refine_ls_number_reflns 23124
_refine_ls_number_restraints 85
_refine_ls_restrained_S_all 1.012
_refine_ls_R_factor_all 0.0605
_refine_ls_R_factor_gt 0.0415
_refine_ls_shift/su_max 0.003
_refine_ls_shift/su_mean 0.000
_refine_ls_structure_factor_coef Fsqd
_refine_ls_weighting_details 'calc w=1/[\s^2^(Fo^2^)+(0.0373P)^2^+0.0000P] where P=(Fo^2^+2Fc^2^)/3'
_refine_ls_weighting_scheme calc
_refine_ls_wR_factor_gt 0.0776
_refine_ls_wR_factor_ref 0.0880
_reflns_number_gt 18774
_reflns_number_total 23124
_reflns_threshold_expression >2sigma(I)
_cod_data_source_file om5b00132_si_006.cif
_cod_data_source_block leung700s
_cod_depositor_comments
;
The following automatic conversions were performed:

data item '_symmetry_cell_setting' value 'Orthorhombic' was changed
to 'orthorhombic' in accordance with the
/home/saulius/struct/COD-crude-data/automatic-downloads/DataCite-retrospective/ACS/depositions/lib/dictionaries/cif_core.dic
dictionary named 'cif_core.dic' version 2.4.2 last updated on
2011-04-26.

Automatic conversion script
Id: cif_fix_values 6909 2019-04-08 15:41:33Z antanas 
;
_cod_original_sg_symbol_H-M 'P2(1)2(1)2(1) '
_cod_database_code 4087444

loop_
_symmetry_equiv_pos_as_xyz
'x, y, z'
'-x+1/2, -y, z+1/2'
'-x, y+1/2, -z+1/2'
'x+1/2, -y+1/2, -z'

loop_
_atom_site_label
_atom_site_type_symbol
_atom_site_fract_x
_atom_site_fract_y
_atom_site_fract_z
_atom_site_U_iso_or_equiv
_atom_site_adp_type
_atom_site_occupancy
_atom_site_symmetry_multiplicity
_atom_site_calc_flag
_atom_site_refinement_flags
_atom_site_disorder_assembly
_atom_site_disorder_group
Pd1 Pd 0.569064(12) 0.412996(8) 0.841305(5) 0.01324(3) Uani 1 1 d . . .
C1 C 0.75959(16) 0.42461(11) 0.85148(6) 0.0146(3) Uani 1 1 d . . .
C2 C 0.84412(17) 0.40108(11) 0.80969(7) 0.0167(3) Uani 1 1 d . . .
C3 C 0.97606(17) 0.40433(13) 0.81759(8) 0.0224(4) Uani 1 1 d . . .
H3 H 1.0321 0.3894 0.7889 0.027 Uiso 1 1 calc R . .
C4 C 1.02615(18) 0.42925(13) 0.86724(8) 0.0243(4) Uani 1 1 d . . .
H4 H 1.1161 0.4312 0.8726 0.029 Uiso 1 1 calc R . .
C5 C 0.94458(19) 0.45115(12) 0.90866(8) 0.0214(4) Uani 1 1 d . . .
H5 H 0.9788 0.4671 0.9428 0.026 Uiso 1 1 calc R . .
C6 C 0.81263(17) 0.45024(11) 0.90111(7) 0.0157(3) Uani 1 1 d . . .
C7 C 0.72449(17) 0.47711(11) 0.94625(7) 0.0152(3) Uani 1 1 d . . .
H7 H 0.7622 0.4633 0.9825 0.018 Uiso 1 1 calc R . .
C8 C 0.69602(19) 0.56495(11) 0.94451(7) 0.0181(3) Uani 1 1 d D A .
H8 H 0.6219 0.5749 0.9196 0.022 Uiso 1 1 calc R . .
C9 C 0.8133(2) 0.60850(12) 0.92360(8) 0.0231(4) Uani 1 1 d . . .
C10 C 0.9183(3) 0.65277(17) 0.84464(12) 0.0449(7) Uani 1 1 d . . .
H10A H 0.9408 0.7019 0.8622 0.067 Uiso 1 1 calc R . .
H10B H 0.9014 0.6617 0.8058 0.067 Uiso 1 1 calc R . .
H10C H 0.9894 0.6162 0.8486 0.067 Uiso 1 1 calc R . .
C11 C 0.6655(2) 0.59566(13) 1.00124(8) 0.0255(4) Uani 1 1 d D . .
C13 C 0.44840(18) 0.46369(11) 0.97311(7) 0.0179(3) Uani 1 1 d . . .
C14 C 0.4400(3) 0.45787(15) 1.02966(8) 0.0331(5) Uani 1 1 d . . .
H14 H 0.5029 0.4299 1.0495 0.040 Uiso 1 1 calc R . .
C15 C 0.3395(3) 0.4930(2) 1.05699(11) 0.0505(8) Uani 1 1 d . . .
H15 H 0.3332 0.4881 1.0956 0.061 Uiso 1 1 calc R . .
C16 C 0.2489(3) 0.53502(18) 1.02909(12) 0.0466(7) Uani 1 1 d . . .
H16 H 0.1816 0.5597 1.0485 0.056 Uiso 1 1 calc R . .
C17 C 0.2554(2) 0.54143(15) 0.97307(11) 0.0355(5) Uani 1 1 d . . .
H17 H 0.1927 0.5703 0.9537 0.043 Uiso 1 1 calc R . .
C18 C 0.3551(2) 0.50508(13) 0.94504(9) 0.0248(4) Uani 1 1 d . . .
H18 H 0.3592 0.5087 0.9063 0.030 Uiso 1 1 calc R . .
C19 C 0.60963(19) 0.32609(12) 0.96603(8) 0.0197(4) Uani 1 1 d . . .
C20 C 0.6828(2) 0.31687(14) 1.01359(9) 0.0284(5) Uani 1 1 d . . .
H20 H 0.7169 0.3610 1.0316 0.034 Uiso 1 1 calc R . .
C21 C 0.7057(3) 0.24333(15) 1.03445(11) 0.0357(6) Uani 1 1 d . . .
H21 H 0.7555 0.2373 1.0666 0.043 Uiso 1 1 calc R . .
C22 C 0.6561(3) 0.17880(15) 1.00849(12) 0.0394(6) Uani 1 1 d . . .
H22 H 0.6718 0.1286 1.0229 0.047 Uiso 1 1 calc R . .
C23 C 0.5838(3) 0.18736(14) 0.96172(12) 0.0406(6) Uani 1 1 d . . .
H23 H 0.5497 0.1429 0.9441 0.049 Uiso 1 1 calc R . .
C24 C 0.5606(2) 0.26058(12) 0.94015(9) 0.0296(4) Uani 1 1 d . . .
H24 H 0.5113 0.2659 0.9078 0.036 Uiso 1 1 calc R . .
C25 C 0.78743(18) 0.36649(11) 0.75814(7) 0.0177(3) Uani 1 1 d . . .
H25 H 0.8432 0.3767 0.7257 0.021 Uiso 1 1 calc R . .
C26 C 0.75906(19) 0.27815(12) 0.76442(7) 0.0189(3) Uani 1 1 d . . .
H26 H 0.6730 0.2717 0.7816 0.023 Uiso 1 1 calc R . .
C27 C 0.8587(2) 0.24071(13) 0.80103(8) 0.0244(4) Uani 1 1 d . . .
C28 C 0.9108(3) 0.21637(19) 0.89278(11) 0.0492(8) Uani 1 1 d . . .
H28A H 0.9415 0.1640 0.8847 0.074 Uiso 1 1 calc R . .
H28B H 0.8713 0.2172 0.9291 0.074 Uiso 1 1 calc R . .
H28C H 0.9830 0.2526 0.8920 0.074 Uiso 1 1 calc R . .
C29 C 0.7601(2) 0.23559(13) 0.71031(8) 0.0255(4) Uani 1 1 d . . .
C30 C 0.6843(3) 0.12276(18) 0.66691(12) 0.0523(8) Uani 1 1 d . . .
H30A H 0.6527 0.1536 0.6362 0.079 Uiso 1 1 calc R . .
H30B H 0.6257 0.0795 0.6736 0.079 Uiso 1 1 calc R . .
H30C H 0.7695 0.1026 0.6582 0.079 Uiso 1 1 calc R . .
C31 C 0.55003(18) 0.36567(12) 0.69581(7) 0.0186(4) Uani 1 1 d . . .
C32 C 0.4634(2) 0.30665(14) 0.70771(9) 0.0258(4) Uani 1 1 d . . .
H32 H 0.4436 0.2950 0.7447 0.031 Uiso 1 1 calc R . .
C33 C 0.4058(2) 0.26479(15) 0.66606(11) 0.0367(6) Uani 1 1 d . . .
H33 H 0.3463 0.2249 0.6744 0.044 Uiso 1 1 calc R . .
C34 C 0.4360(3) 0.28175(16) 0.61170(10) 0.0419(6) Uani 1 1 d . . .
H34 H 0.3978 0.2529 0.5830 0.050 Uiso 1 1 calc R . .
C35 C 0.5212(3) 0.34015(17) 0.59977(9) 0.0371(6) Uani 1 1 d . . .
H35 H 0.5403 0.3518 0.5627 0.045 Uiso 1 1 calc R . .
C36 C 0.5796(2) 0.38238(13) 0.64130(8) 0.0260(4) Uani 1 1 d . . .
H36 H 0.6390 0.4222 0.6327 0.031 Uiso 1 1 calc R . .
C37 C 0.6576(2) 0.51147(12) 0.72460(8) 0.0209(4) Uani 1 1 d . . .
C38 C 0.5503(3) 0.55818(14) 0.71766(12) 0.0393(6) Uani 1 1 d . . .
H38 H 0.4683 0.5388 0.7273 0.047 Uiso 1 1 calc R . .
C39 C 0.5614(4) 0.63285(15) 0.69682(13) 0.0520(8) Uani 1 1 d . . .
H39 H 0.4874 0.6639 0.6914 0.062 Uiso 1 1 calc R . .
C40 C 0.6812(4) 0.66123(16) 0.68407(12) 0.0494(8) Uani 1 1 d . . .
H40 H 0.6903 0.7124 0.6704 0.059 Uiso 1 1 calc R . .
C41 C 0.7865(3) 0.61563(18) 0.69111(13) 0.0506(8) Uani 1 1 d . . .
H41 H 0.8686 0.6354 0.6820 0.061 Uiso 1 1 calc R . .
C42 C 0.7758(3) 0.54119(17) 0.71121(12) 0.0407(7) Uani 1 1 d . . .
H42 H 0.8503 0.5103 0.7158 0.049 Uiso 1 1 calc R . .
C43 C 0.2172(3) 0.43736(17) 0.69993(11) 0.0403(6) Uani 1 1 d . . .
H43A H 0.2530 0.4162 0.7343 0.048 Uiso 1 1 calc R . .
H43B H 0.2874 0.4403 0.6729 0.048 Uiso 1 1 calc R . .
Cl1 Cl 0.34703(4) 0.38541(3) 0.83144(2) 0.02674(11) Uani 1 1 d . . .
Cl2 Cl 0.15779(9) 0.53045(5) 0.71204(3) 0.05118(19) Uani 1 1 d . . .
Cl3 Cl 0.09798(8) 0.37465(5) 0.67547(3) 0.05166(19) Uani 1 1 d . . .
O1 O 0.80444(16) 0.62089(10) 0.87042(6) 0.0280(3) Uani 1 1 d . . .
O2 O 0.90288(17) 0.62620(11) 0.95228(7) 0.0383(4) Uani 1 1 d . . .
C12 C 0.548(3) 0.6964(11) 1.0469(8) 0.053(4) Uani 0.44(5) 1 d PDU A 1
H12A H 0.4838 0.6644 1.0651 0.080 Uiso 0.44(5) 1 calc PR A 1
H12B H 0.5113 0.7468 1.0376 0.080 Uiso 0.44(5) 1 calc PR A 1
H12C H 0.6215 0.7038 1.0714 0.080 Uiso 0.44(5) 1 calc PR A 1
O3 O 0.591(2) 0.6578(9) 0.9972(6) 0.037(3) Uani 0.44(5) 1 d PDU A 1
O4 O 0.709(2) 0.5673(12) 1.0420(6) 0.030(3) Uani 0.44(5) 1 d PDU A 1
C12A C 0.599(2) 0.7048(10) 1.0508(5) 0.049(3) Uani 0.56(5) 1 d PDU A 2
H12D H 0.5476 0.6708 1.0743 0.073 Uiso 0.56(5) 1 calc PR A 2
H12E H 0.5536 0.7539 1.0454 0.073 Uiso 0.56(5) 1 calc PR A 2
H12F H 0.6817 0.7147 1.0681 0.073 Uiso 0.56(5) 1 calc PR A 2
O3A O 0.6190(18) 0.6674(6) 0.9981(4) 0.034(2) Uani 0.56(5) 1 d PDU A 2
O4A O 0.6813(17) 0.5615(9) 1.0441(5) 0.032(2) Uani 0.56(5) 1 d PDU A 2
O5 O 0.81751(16) 0.23903(10) 0.85234(6) 0.0305(4) Uani 1 1 d . . .
O6 O 0.96037(17) 0.21774(12) 0.78565(7) 0.0393(4) Uani 1 1 d . . .
O7 O 0.6916(2) 0.17083(10) 0.71527(7) 0.0384(4) Uani 1 1 d . . .
O8 O 0.81430(19) 0.25588(11) 0.66989(6) 0.0376(4) Uani 1 1 d . . .
P1 P 0.57746(4) 0.41935(3) 0.934592(16) 0.01434(8) Uani 1 1 d . . .
P2 P 0.63122(4) 0.41508(3) 0.751099(17) 0.01496(8) Uani 1 1 d . . .

loop_
_atom_site_aniso_label
_atom_site_aniso_U_11
_atom_site_aniso_U_22
_atom_site_aniso_U_33
_atom_site_aniso_U_23
_atom_site_aniso_U_13
_atom_site_aniso_U_12
Pd1 0.00999(4) 0.01576(5) 0.01397(4) -0.00109(5) 0.00073(4) 0.00007(5)
C1 0.0118(6) 0.0168(9) 0.0152(7) -0.0005(6) -0.0011(5) 0.0001(6)
C2 0.0125(7) 0.0212(10) 0.0164(7) -0.0010(6) 0.0017(6) -0.0010(7)
C3 0.0126(7) 0.0316(12) 0.0230(8) -0.0037(8) 0.0040(6) 0.0006(8)
C4 0.0106(7) 0.0330(12) 0.0294(9) -0.0020(8) -0.0005(7) -0.0009(7)
C5 0.0141(8) 0.0273(10) 0.0230(8) -0.0029(7) -0.0035(7) -0.0004(7)
C6 0.0131(7) 0.0164(8) 0.0176(7) -0.0018(6) 0.0000(6) -0.0005(6)
C7 0.0143(7) 0.0158(8) 0.0155(7) -0.0013(6) -0.0014(6) -0.0015(6)
C8 0.0203(8) 0.0195(9) 0.0144(7) -0.0016(6) 0.0008(6) -0.0012(7)
C9 0.0259(10) 0.0177(9) 0.0255(9) -0.0006(7) 0.0028(7) -0.0038(7)
C10 0.0407(14) 0.0450(15) 0.0491(15) 0.0167(12) 0.0163(14) -0.0063(13)
C11 0.0374(11) 0.0187(10) 0.0205(8) -0.0035(7) 0.0053(8) -0.0024(9)
C13 0.0186(9) 0.0166(8) 0.0186(7) -0.0021(6) 0.0039(6) -0.0006(7)
C14 0.0374(12) 0.0431(13) 0.0188(8) 0.0004(8) 0.0062(9) 0.0099(12)
C15 0.0594(19) 0.065(2) 0.0274(11) -0.0063(12) 0.0187(12) 0.0224(16)
C16 0.0472(16) 0.0465(17) 0.0463(15) -0.0086(13) 0.0214(13) 0.0167(14)
C17 0.0283(12) 0.0331(13) 0.0451(14) -0.0030(11) 0.0059(10) 0.0119(10)
C18 0.0232(9) 0.0259(11) 0.0254(9) -0.0007(8) 0.0046(8) 0.0051(8)
C19 0.0170(8) 0.0201(9) 0.0219(8) 0.0030(7) 0.0044(6) 0.0007(7)
C20 0.0268(11) 0.0309(12) 0.0276(10) 0.0077(9) -0.0016(8) -0.0004(9)
C21 0.0324(12) 0.0378(14) 0.0368(12) 0.0169(11) 0.0018(10) 0.0084(11)
C22 0.0390(14) 0.0261(13) 0.0531(16) 0.0176(11) 0.0163(13) 0.0094(11)
C23 0.0497(17) 0.0203(11) 0.0518(15) 0.0037(10) 0.0045(14) -0.0026(12)
C24 0.0319(11) 0.0220(10) 0.0350(10) 0.0018(8) -0.0004(10) -0.0016(10)
C25 0.0145(7) 0.0224(9) 0.0162(7) -0.0023(6) 0.0020(6) 0.0017(7)
C26 0.0181(8) 0.0199(9) 0.0188(8) -0.0043(6) 0.0012(6) 0.0035(7)
C27 0.0268(10) 0.0226(10) 0.0238(9) -0.0025(8) -0.0003(8) 0.0051(9)
C28 0.058(2) 0.0560(18) 0.0333(12) 0.0110(12) -0.0146(13) 0.0127(16)
C29 0.0278(10) 0.0253(11) 0.0236(9) -0.0074(8) -0.0013(8) 0.0077(9)
C30 0.069(2) 0.0397(15) 0.0481(17) -0.0263(13) -0.0066(15) -0.0025(15)
C31 0.0180(9) 0.0213(9) 0.0165(7) -0.0030(6) -0.0010(6) 0.0009(7)
C32 0.0232(10) 0.0272(11) 0.0270(9) -0.0058(8) -0.0011(7) -0.0042(8)
C33 0.0314(12) 0.0339(13) 0.0449(14) -0.0124(11) -0.0058(10) -0.0089(10)
C34 0.0425(14) 0.0475(15) 0.0357(12) -0.0204(11) -0.0157(13) 0.0012(14)
C35 0.0449(14) 0.0466(15) 0.0199(9) -0.0064(9) -0.0080(9) 0.0071(13)
C36 0.0287(10) 0.0314(11) 0.0178(7) -0.0021(7) -0.0016(8) 0.0020(10)
C37 0.0240(9) 0.0197(9) 0.0190(8) -0.0010(7) 0.0015(7) -0.0026(8)
C38 0.0389(15) 0.0232(11) 0.0559(15) 0.0090(10) 0.0175(12) 0.0065(11)
C39 0.061(2) 0.0247(13) 0.0706(19) 0.0144(12) 0.0191(18) 0.0147(15)
C40 0.082(3) 0.0220(12) 0.0443(15) 0.0072(11) 0.0077(16) -0.0124(15)
C41 0.0449(17) 0.0438(16) 0.0631(19) 0.0159(14) -0.0055(15) -0.0237(14)
C42 0.0277(12) 0.0406(15) 0.0539(16) 0.0170(12) -0.0082(11) -0.0151(12)
C43 0.0324(13) 0.0515(17) 0.0371(13) 0.0070(11) -0.0037(10) 0.0034(12)
Cl1 0.01157(17) 0.0408(3) 0.0278(2) -0.00868(19) 0.00032(16) -0.00161(18)
Cl2 0.0648(5) 0.0416(4) 0.0472(4) -0.0025(3) -0.0037(4) -0.0022(4)
Cl3 0.0525(4) 0.0574(4) 0.0451(4) -0.0167(3) 0.0114(3) -0.0129(4)
O1 0.0300(8) 0.0289(8) 0.0251(7) 0.0059(6) 0.0079(6) -0.0010(7)
O2 0.0365(10) 0.0391(10) 0.0393(9) -0.0026(8) -0.0055(7) -0.0184(8)
C12 0.085(10) 0.032(5) 0.043(5) -0.009(3) 0.022(6) 0.010(7)
O3 0.059(6) 0.021(3) 0.030(3) -0.003(2) 0.024(4) 0.002(4)
O4 0.048(6) 0.027(4) 0.014(3) -0.006(2) 0.001(3) -0.004(4)
C12A 0.074(7) 0.039(5) 0.032(3) -0.014(3) 0.014(4) 0.019(5)
O3A 0.056(5) 0.019(3) 0.026(2) -0.0056(19) 0.007(3) 0.010(3)
O4A 0.047(5) 0.029(3) 0.0194(19) 0.0000(16) 0.006(2) -0.006(3)
O5 0.0327(8) 0.0354(9) 0.0235(7) 0.0031(6) -0.0010(6) 0.0092(7)
O6 0.0300(9) 0.0477(11) 0.0403(9) 0.0000(8) 0.0023(7) 0.0194(8)
O7 0.0519(12) 0.0270(9) 0.0363(9) -0.0137(7) 0.0004(8) -0.0045(9)
O8 0.0494(11) 0.0404(10) 0.0231(7) -0.0097(7) 0.0083(7) 0.0057(9)
P1 0.01331(17) 0.0154(2) 0.01428(15) -0.00015(15) 0.00159(15) 0.0004(2)
P2 0.01322(17) 0.0173(2) 0.01435(16) -0.00096(18) 0.00029(14) -0.00071(19)

loop_
_atom_type_symbol
_atom_type_description
_atom_type_scat_dispersion_real
_atom_type_scat_dispersion_imag
_atom_type_scat_source
C C 0.0033 0.0016 'International Tables Vol C Tables 4.2.6.8 and 6.1.1.4'
H H 0.0000 0.0000 'International Tables Vol C Tables 4.2.6.8 and 6.1.1.4'
O O 0.0106 0.0060 'International Tables Vol C Tables 4.2.6.8 and 6.1.1.4'
P P 0.1023 0.0942 'International Tables Vol C Tables 4.2.6.8 and 6.1.1.4'
Cl Cl 0.1484 0.1585 'International Tables Vol C Tables 4.2.6.8 and 6.1.1.4'
Pd Pd -0.9988 1.0072 'International Tables Vol C Tables 4.2.6.8 and 6.1.1.4'

loop_
_geom_angle_atom_site_label_1
_geom_angle_atom_site_label_2
_geom_angle_atom_site_label_3
_geom_angle
C1 Pd1 P1 80.45(5)
C1 Pd1 P2 80.69(5)
P1 Pd1 P2 161.052(18)
C1 Pd1 Cl1 174.05(5)
P1 Pd1 Cl1 98.521(17)
P2 Pd1 Cl1 100.426(17)
C6 C1 C2 118.01(15)
C6 C1 Pd1 121.81(12)
C2 C1 Pd1 120.00(12)
C3 C2 C1 120.49(16)
C3 C2 C25 121.19(16)
C1 C2 C25 118.15(16)
C4 C3 C2 120.39(17)
C4 C3 H3 119.8
C2 C3 H3 119.8
C5 C4 C3 119.64(18)
C5 C4 H4 120.2
C3 C4 H4 120.2
C4 C5 C6 120.85(18)
C4 C5 H5 119.6
C6 C5 H5 119.6
C5 C6 C1 120.59(16)
C5 C6 C7 120.24(16)
C1 C6 C7 119.17(15)
C6 C7 C8 113.48(15)
C6 C7 P1 103.16(12)
C8 C7 P1 111.35(13)
C6 C7 H7 109.6
C8 C7 H7 109.6
P1 C7 H7 109.6
C11 C8 C9 107.61(16)
C11 C8 C7 110.95(16)
C9 C8 C7 109.76(16)
C11 C8 H8 109.5
C9 C8 H8 109.5
C7 C8 H8 109.5
O2 C9 O1 125.8(2)
O2 C9 C8 123.50(19)
O1 C9 C8 110.69(17)
O1 C10 H10A 109.5
O1 C10 H10B 109.5
H10A C10 H10B 109.5
O1 C10 H10C 109.5
H10A C10 H10C 109.5
H10B C10 H10C 109.5
O4 C11 O4A 14.9(13)
O4 C11 O3 127.9(11)
O4A C11 O3 122.5(11)
O4 C11 O3A 124.5(12)
O4A C11 O3A 123.5(9)
O3 C11 O3A 14.6(13)
O4 C11 C8 122.4(10)
O4A C11 C8 126.2(9)
O3 C11 C8 109.6(6)
O3A C11 C8 110.3(5)
C14 C13 C18 118.96(19)
C14 C13 P1 122.25(16)
C18 C13 P1 118.80(14)
C15 C14 C13 119.8(2)
C15 C14 H14 120.1
C13 C14 H14 120.1
C16 C15 C14 120.9(2)
C16 C15 H15 119.5
C14 C15 H15 119.5
C15 C16 C17 120.2(2)
C15 C16 H16 119.9
C17 C16 H16 119.9
C16 C17 C18 119.3(2)
C16 C17 H17 120.3
C18 C17 H17 120.3
C13 C18 C17 120.8(2)
C13 C18 H18 119.6
C17 C18 H18 119.6
C24 C19 C20 119.0(2)
C24 C19 P1 117.34(16)
C20 C19 P1 123.60(17)
C21 C20 C19 120.2(2)
C21 C20 H20 119.9
C19 C20 H20 119.9
C22 C21 C20 120.2(2)
C22 C21 H21 119.9
C20 C21 H21 119.9
C23 C22 C21 120.0(2)
C23 C22 H22 120.0
C21 C22 H22 120.0
C22 C23 C24 120.5(2)
C22 C23 H23 119.7
C24 C23 H23 119.7
C23 C24 C19 120.1(2)
C23 C24 H24 120.0
C19 C24 H24 120.0
C2 C25 C26 112.16(15)
C2 C25 P2 104.14(12)
C26 C25 P2 106.60(13)
C2 C25 H25 111.2
C26 C25 H25 111.2
P2 C25 H25 111.2
C29 C26 C27 107.71(16)
C29 C26 C25 112.76(16)
C27 C26 C25 110.12(17)
C29 C26 H26 108.7
C27 C26 H26 108.7
C25 C26 H26 108.7
O6 C27 O5 125.4(2)
O6 C27 C26 124.4(2)
O5 C27 C26 110.19(18)
O5 C28 H28A 109.5
O5 C28 H28B 109.5
H28A C28 H28B 109.5
O5 C28 H28C 109.5
H28A C28 H28C 109.5
H28B C28 H28C 109.5
O8 C29 O7 125.2(2)
O8 C29 C26 125.8(2)
O7 C29 C26 108.90(18)
O7 C30 H30A 109.5
O7 C30 H30B 109.5
H30A C30 H30B 109.5
O7 C30 H30C 109.5
H30A C30 H30C 109.5
H30B C30 H30C 109.5
C32 C31 C36 119.55(18)
C32 C31 P2 119.54(15)
C36 C31 P2 120.77(16)
C33 C32 C31 120.6(2)
C33 C32 H32 119.7
C31 C32 H32 119.7
C32 C33 C34 119.4(2)
C32 C33 H33 120.3
C34 C33 H33 120.3
C35 C34 C33 120.1(2)
C35 C34 H34 120.0
C33 C34 H34 120.0
C34 C35 C36 120.9(2)
C34 C35 H35 119.6
C36 C35 H35 119.6
C35 C36 C31 119.4(2)
C35 C36 H36 120.3
C31 C36 H36 120.3
C42 C37 C38 118.5(2)
C42 C37 P2 124.40(19)
C38 C37 P2 117.07(17)
C37 C38 C39 121.0(3)
C37 C38 H38 119.5
C39 C38 H38 119.5
C40 C39 C38 119.2(3)
C40 C39 H39 120.4
C38 C39 H39 120.4
C41 C40 C39 119.9(3)
C41 C40 H40 120.1
C39 C40 H40 120.1
C40 C41 C42 121.1(3)
C40 C41 H41 119.4
C42 C41 H41 119.4
C37 C42 C41 120.3(3)
C37 C42 H42 119.9
C41 C42 H42 119.9
Cl2 C43 Cl3 111.87(16)
Cl2 C43 H43A 109.2
Cl3 C43 H43A 109.2
Cl2 C43 H43B 109.2
Cl3 C43 H43B 109.2
H43A C43 H43B 107.9
C9 O1 C10 115.5(2)
C11 O3 C12 119.0(14)
O3A C12A H12D 109.5
O3A C12A H12E 109.5
H12D C12A H12E 109.5
O3A C12A H12F 109.5
H12D C12A H12F 109.5
H12E C12A H12F 109.5
C11 O3A C12A 114.3(9)
C27 O5 C28 115.8(2)
C29 O7 C30 115.8(2)
C13 P1 C19 106.97(9)
C13 P1 C7 108.00(8)
C19 P1 C7 104.99(9)
C13 P1 Pd1 120.66(6)
C19 P1 Pd1 112.78(7)
C7 P1 Pd1 102.19(6)
C37 P2 C31 103.74(9)
C37 P2 C25 108.53(10)
C31 P2 C25 105.68(9)
C37 P2 Pd1 113.67(7)
C31 P2 Pd1 125.24(7)
C25 P2 Pd1 98.82(6)

loop_
_geom_bond_atom_site_label_1
_geom_bond_atom_site_label_2
_geom_bond_distance
Pd1 C1 2.0172(17)
Pd1 P1 2.2873(4)
Pd1 P2 2.3015(4)
Pd1 Cl1 2.3818(5)
C1 C6 1.407(2)
C1 C2 1.411(2)
C2 C3 1.394(3)
C2 C25 1.517(3)
C3 C4 1.391(3)
C3 H3 0.9500
C4 C5 1.378(3)
C4 H4 0.9500
C5 C6 1.392(3)
C5 H5 0.9500
C6 C7 1.511(2)
C7 C8 1.547(3)
C7 P1 1.8546(18)
C7 H7 1.0000
C8 C11 1.520(3)
C8 C9 1.527(3)
C8 H8 1.0000
C9 O2 1.209(3)
C9 O1 1.322(3)
C10 O1 1.455(3)
C10 H10A 0.9800
C10 H10B 0.9800
C10 H10C 0.9800
C11 O4 1.202(10)
C11 O4A 1.215(8)
C11 O3 1.331(10)
C11 O3A 1.334(7)
C13 C14 1.391(3)
C13 C18 1.391(3)
C13 P1 1.8153(19)
C14 C15 1.385(3)
C14 H14 0.9500
C15 C16 1.375(4)
C15 H15 0.9500
C16 C17 1.377(4)
C16 H16 0.9500
C17 C18 1.397(3)
C17 H17 0.9500
C18 H18 0.9500
C19 C24 1.394(3)
C19 C20 1.402(3)
C19 P1 1.817(2)
C20 C21 1.390(3)
C20 H20 0.9500
C21 C22 1.384(4)
C21 H21 0.9500
C22 C23 1.379(4)
C22 H22 0.9500
C23 C24 1.392(3)
C23 H23 0.9500
C24 H24 0.9500
C25 C26 1.562(3)
C25 P2 1.8442(19)
C25 H25 1.0000
C26 C29 1.515(3)
C26 C27 1.518(3)
C26 H26 1.0000
C27 O6 1.196(3)
C27 O5 1.328(3)
C28 O5 1.444(3)
C28 H28A 0.9800
C28 H28B 0.9800
C28 H28C 0.9800
C29 O8 1.193(3)
C29 O7 1.333(3)
C30 O7 1.448(3)
C30 H30A 0.9800
C30 H30B 0.9800
C30 H30C 0.9800
C31 C32 1.395(3)
C31 C36 1.399(3)
C31 P2 1.8110(18)
C32 C33 1.387(3)
C32 H32 0.9500
C33 C34 1.398(4)
C33 H33 0.9500
C34 C35 1.376(4)
C34 H34 0.9500
C35 C36 1.392(3)
C35 H35 0.9500
C36 H36 0.9500
C37 C42 1.378(3)
C37 C38 1.392(3)
C37 P2 1.808(2)
C38 C39 1.392(4)
C38 H38 0.9500
C39 C40 1.381(5)
C39 H39 0.9500
C40 C41 1.365(5)
C40 H40 0.9500
C41 C42 1.381(4)
C41 H41 0.9500
C42 H42 0.9500
C43 Cl2 1.749(3)
C43 Cl3 1.757(3)
C43 H43A 0.9900
C43 H43B 0.9900
C12 O3 1.457(11)
C12 H12A 0.9800
C12 H12B 0.9800
C12 H12C 0.9800
C12A O3A 1.458(8)
C12A H12D 0.9800
C12A H12E 0.9800
C12A H12F 0.9800
